data_1506731
loop_
_publ_author_name
'Nair, Vijay'
'Biju, A. T.'
'Vinod, A. U.'
'Suresh, Eringathodi'

_publ_section_title
;
 Reaction of Huisgen zwitterion with 1,2-benzoquinones and isatins:
 expeditious synthesis of dihydro-1,2,3-benzoxadiazoles and
 spirooxadiazolines.
;
_journal_issue 23
_journal_name_full 'Organic letters'
_journal_page_first 5139
_journal_page_last 5142
_journal_paper_doi 10.1021/ol051956n
_journal_volume 7
_journal_year 2005
_chemical_formula_sum 'C21 H21 N3 O5'
_chemical_formula_weight 395.41
_chemical_name_systematic
; 
 ? 
;
_space_group_IT_number 2
_symmetry_cell_setting triclinic
_symmetry_space_group_name_Hall '-P 1'
_symmetry_space_group_name_H-M 'P -1'
_atom_sites_solution_hydrogens geom
_atom_sites_solution_primary direct
_atom_sites_solution_secondary difmap
_audit_creation_method SHELXL-97
_cell_angle_alpha 89.631(2)
_cell_angle_beta 79.620(2)
_cell_angle_gamma 70.082(2)
_cell_formula_units_Z 2
_cell_length_a 8.2282(9)
_cell_length_b 10.8106(12)
_cell_length_c 12.1252(14)
_cell_measurement_temperature 273(2)
_cell_volume 995.68(19)
_computing_cell_refinement 'BRUKER SMART'
_computing_data_collection 'BRUKER SMART'
_computing_data_reduction 'BRUKER SAINT'
_computing_molecular_graphics ORTEP
_computing_structure_refinement 'SHELXL-97 (Sheldrick, 1997)'
_computing_structure_solution 'SHELXS-97 (Sheldrick, 1990)'
_diffrn_ambient_temperature 273(2)
_diffrn_measured_fraction_theta_full 0.888
_diffrn_measured_fraction_theta_max 0.888
_diffrn_measurement_device_type 'BRUKER  SMART APEX CCD diffractometer'
_diffrn_measurement_method 'omega phi scan'
_diffrn_radiation_monochromator graphite
_diffrn_radiation_source 'fine-focus sealed tube'
_diffrn_radiation_type MoK\a
_diffrn_radiation_wavelength 0.71073
_diffrn_reflns_av_R_equivalents 0.0160
_diffrn_reflns_av_sigmaI/netI 0.0417
_diffrn_reflns_limit_h_max 6
_diffrn_reflns_limit_h_min -10
_diffrn_reflns_limit_k_max 14
_diffrn_reflns_limit_k_min -14
_diffrn_reflns_limit_l_max 15
_diffrn_reflns_limit_l_min -16
_diffrn_reflns_number 6019
_diffrn_reflns_theta_full 28.28
_diffrn_reflns_theta_max 28.28
_diffrn_reflns_theta_min 1.71
_exptl_absorpt_coefficient_mu 0.096
_exptl_crystal_colour colourless
_exptl_crystal_density_diffrn 1.319
_exptl_crystal_density_method 'not measured'
_exptl_crystal_description BLOCKS
_exptl_crystal_F_000 416
_exptl_crystal_size_max 0.39
_exptl_crystal_size_mid 0.28
_exptl_crystal_size_min 0.22
_refine_diff_density_max 0.314
_refine_diff_density_min -0.244
_refine_diff_density_rms 0.057
_refine_ls_extinction_method none
_refine_ls_goodness_of_fit_ref 1.052
_refine_ls_hydrogen_treatment mixed
_refine_ls_matrix_type full
_refine_ls_number_parameters 264
_refine_ls_number_reflns 4386
_refine_ls_number_restraints 0
_refine_ls_restrained_S_all 1.052
_refine_ls_R_factor_all 0.0876
_refine_ls_R_factor_gt 0.0619
_refine_ls_shift/su_max 0.000
_refine_ls_shift/su_mean 0.000
_refine_ls_structure_factor_coef Fsqd
_refine_ls_weighting_details 'w=1/[\s^2^(Fo^2^)+(0.1098P)^2^+0.0000P] where P=(Fo^2^+2Fc^2^)/3'
_refine_ls_weighting_scheme calc
_refine_ls_wR_factor_gt 0.1664
_refine_ls_wR_factor_ref 0.1914
_reflns_number_gt 3067
_reflns_number_total 4386
_reflns_threshold_expression >2sigma(I)
_cod_data_source_file ol051956nsi20050815_054320.cif
_cod_data_source_block vijay4nm(BJ-III-12)
_cod_depositor_comments
;
The following automatic conversions were performed:

'_symmetry_cell_setting' tag value 'TRICINIC' was replaced with
'triclinic' value as specified in the replacement file
'/home/robertas/cod-tools/perl-scripts/inputs/replacement_values.lst'.

Automatic conversion script
Id: cif_fix_values 3143 2015-03-26 13:38:13Z robertas 

The following automatic conversions were performed:

'_refine_ls_weighting_scheme' value 'calc
w=1/[\s^2^(Fo^2^)+(0.1098P)^2^+0.0000P] where P=(Fo^2^+2Fc^2^)/3' was
changed to 'calc'. New tag '_refine_ls_weighting_details' was
created. The value of the new tag was set to
'w=1/[\s^2^(Fo^2^)+(0.1098P)^2^+0.0000P] where P=(Fo^2^+2Fc^2^)/3'.

Automatic conversion script
Id: cif_fix_values 3143 2015-03-26 13:38:13Z robertas 
;
_cod_original_sg_symbol_H-M ' P -1'
_cod_database_code 1506731

loop_
_symmetry_equiv_pos_as_xyz
'x, y, z'
'-x, -y, -z'

loop_
_atom_site_label
_atom_site_type_symbol
_atom_site_fract_x
_atom_site_fract_y
_atom_site_fract_z
_atom_site_U_iso_or_equiv
_atom_site_adp_type
_atom_site_occupancy
_atom_site_calc_flag
_atom_site_refinement_flags
O2 O 0.1881(2) 0.68926(14) 0.17243(12) 0.0448(4) Uani 1 d .
O3 O 0.0821(2) 0.69476(16) 0.01574(13) 0.0517(4) Uani 1 d .
N1 N 0.2847(2) 0.61969(18) 0.42599(14) 0.0415(4) Uani 1 d .
N2 N 0.2961(2) 0.50454(18) 0.05766(14) 0.0411(4) Uani 1 d .
O5 O 0.5182(2) 0.26992(15) 0.09715(13) 0.0537(5) Uani 1 d .
O4 O 0.5177(2) 0.34565(16) 0.27147(13) 0.0550(5) Uani 1 d .
N3 N 0.3758(2) 0.48093(17) 0.15308(14) 0.0413(5) Uani 1 d .
O1 O 0.0910(2) 0.53850(18) 0.36181(14) 0.0592(5) Uani 1 d .
C10 C 0.4464(3) 0.6500(2) 0.25876(17) 0.0388(5) Uani 1 d .
C11 C 0.4241(3) 0.6616(2) 0.37593(17) 0.0392(5) Uani 1 d .
C19 C 0.4738(3) 0.3619(2) 0.18119(18) 0.0407(5) Uani 1 d .
C16 C 0.1925(3) 0.6228(2) 0.07706(17) 0.0397(5) Uani 1 d .
C9 C 0.3131(3) 0.5973(2) 0.23037(16) 0.0379(5) Uani 1 d .
C8 C 0.2125(3) 0.5781(2) 0.34748(18) 0.0424(5) Uani 1 d .
C7 C 0.2136(3) 0.6281(2) 0.54720(17) 0.0451(6) Uani 1 d .
H7A H 0.3084 0.6149 0.5883 0.054 Uiso 1 calc R
H7B H 0.1655 0.5582 0.5641 0.054 Uiso 1 calc R
C6 C 0.0722(3) 0.7588(2) 0.58575(17) 0.0446(6) Uani 1 d .
C15 C 0.5736(3) 0.6855(2) 0.19171(19) 0.0478(6) Uani 1 d .
H15 H 0.5874 0.6784 0.1139 0.057 Uiso 1 calc R
C12 C 0.5315(3) 0.7072(2) 0.4267(2) 0.0489(6) Uani 1 d .
H12 H 0.5179 0.7145 0.5045 0.059 Uiso 1 calc R
C13 C 0.6605(3) 0.7420(3) 0.3573(2) 0.0577(7) Uani 1 d .
H13 H 0.7349 0.7727 0.3895 0.069 Uiso 1 calc R
C17 C 0.0803(3) 0.6289(3) -0.08944(19) 0.0541(6) Uani 1 d .
H17A H 0.0779 0.5409 -0.0762 0.065 Uiso 1 calc R
H17B H 0.1847 0.6219 -0.1446 0.065 Uiso 1 calc R
C5 C -0.1011(4) 0.7751(3) 0.5832(2) 0.0580(7) Uani 1 d .
H5 H -0.1288 0.7058 0.5564 0.070 Uiso 1 calc R
C14 C 0.6820(3) 0.7323(3) 0.2420(2) 0.0570(7) Uani 1 d .
H14 H 0.7692 0.7572 0.1978 0.068 Uiso 1 calc R
C1 C 0.1116(4) 0.8622(2) 0.6262(2) 0.0620(7) Uani 1 d .
H1 H 0.2277 0.8524 0.6287 0.074 Uiso 1 calc R
C18 C -0.0798(4) 0.7099(3) -0.1302(2) 0.0625(7) Uani 1 d .
H18A H -0.1820 0.7162 -0.0748 0.094 Uiso 1 calc R
H18B H -0.0856 0.6696 -0.1990 0.094 Uiso 1 calc R
H18C H -0.0756 0.7966 -0.1432 0.094 Uiso 1 calc R
C4 C -0.2337(4) 0.8936(3) 0.6202(2) 0.0763(9) Uani 1 d .
H4 H -0.3498 0.9041 0.6172 0.092 Uiso 1 calc R
C20 C 0.6192(5) 0.1384(3) 0.1226(3) 0.0841(10) Uani 1 d .
H20A H 0.5425 0.0993 0.1686 0.101 Uiso 1 calc R
H20B H 0.7081 0.1419 0.1641 0.101 Uiso 1 calc R
C3 C -0.1941(5) 0.9953(3) 0.6612(3) 0.0847(11) Uani 1 d .
H3 H -0.2838 1.0743 0.6876 0.102 Uiso 1 calc R
C2 C -0.0228(6) 0.9813(3) 0.6635(3) 0.0854(11) Uani 1 d .
H2 H 0.0037 1.0514 0.6899 0.102 Uiso 1 calc R
C21 C 0.7032(6) 0.0587(3) 0.0175(4) 0.1168(15) Uani 1 d .
H21A H 0.6145 0.0544 -0.0225 0.175 Uiso 1 calc R
H21B H 0.7715 -0.0287 0.0336 0.175 Uiso 1 calc R
H21C H 0.7788 0.0980 -0.0277 0.175 Uiso 1 calc R

loop_
_atom_site_aniso_label
_atom_site_aniso_U_11
_atom_site_aniso_U_22
_atom_site_aniso_U_33
_atom_site_aniso_U_23
_atom_site_aniso_U_13
_atom_site_aniso_U_12
O2 0.0471(9) 0.0408(8) 0.0380(8) -0.0074(6) -0.0136(7) -0.0015(7)
O3 0.0524(10) 0.0553(10) 0.0419(9) -0.0022(7) -0.0202(7) -0.0060(8)
N1 0.0467(11) 0.0422(10) 0.0292(9) -0.0064(7) -0.0064(8) -0.0076(8)
N2 0.0455(11) 0.0464(11) 0.0287(9) -0.0036(7) -0.0120(8) -0.0099(9)
O5 0.0610(11) 0.0410(9) 0.0476(9) -0.0136(7) -0.0141(8) -0.0007(8)
O4 0.0645(11) 0.0482(10) 0.0437(9) -0.0043(7) -0.0209(8) -0.0031(8)
N3 0.0473(11) 0.0389(10) 0.0315(9) -0.0096(7) -0.0123(8) -0.0043(8)
O1 0.0593(11) 0.0715(12) 0.0508(10) -0.0068(8) -0.0029(8) -0.0314(10)
C10 0.0393(11) 0.0355(11) 0.0346(11) -0.0068(8) -0.0092(9) -0.0028(9)
C11 0.0391(12) 0.0342(11) 0.0348(11) -0.0046(8) -0.0090(9) 0.0006(9)
C19 0.0378(12) 0.0407(12) 0.0382(12) -0.0079(9) -0.0075(9) -0.0067(9)
C16 0.0379(11) 0.0462(13) 0.0327(11) -0.0023(9) -0.0101(9) -0.0098(10)
C9 0.0401(12) 0.0366(11) 0.0294(10) -0.0071(8) -0.0071(8) -0.0034(9)
C8 0.0457(13) 0.0365(11) 0.0371(11) -0.0060(9) -0.0068(9) -0.0045(10)
C7 0.0563(14) 0.0412(12) 0.0279(10) 0.0002(8) -0.0082(9) -0.0042(10)
C6 0.0577(15) 0.0393(12) 0.0250(10) 0.0005(8) -0.0039(9) -0.0036(10)
C15 0.0486(14) 0.0508(14) 0.0360(12) -0.0080(9) -0.0046(10) -0.0086(11)
C12 0.0501(14) 0.0502(14) 0.0416(12) -0.0083(10) -0.0185(11) -0.0060(11)
C13 0.0479(15) 0.0678(17) 0.0588(16) -0.0087(13) -0.0206(12) -0.0163(13)
C17 0.0548(15) 0.0710(17) 0.0369(12) -0.0015(11) -0.0143(11) -0.0192(13)
C5 0.0619(17) 0.0600(16) 0.0391(13) -0.0024(11) -0.0111(11) -0.0036(13)
C14 0.0438(14) 0.0659(17) 0.0602(16) -0.0063(13) -0.0046(12) -0.0200(13)
C1 0.0751(19) 0.0490(15) 0.0522(15) -0.0074(12) 0.0003(13) -0.0150(14)
C18 0.0666(17) 0.0816(19) 0.0472(14) 0.0124(13) -0.0267(13) -0.0278(15)
C4 0.0673(19) 0.074(2) 0.0594(17) -0.0006(15) -0.0125(14) 0.0113(16)
C20 0.108(3) 0.0404(15) 0.080(2) -0.0108(14) -0.0214(19) 0.0066(16)
C3 0.096(3) 0.0498(18) 0.0654(19) 0.0018(14) -0.0004(18) 0.0221(17)
C2 0.121(3) 0.0447(16) 0.072(2) -0.0111(14) 0.005(2) -0.0169(19)
C21 0.141(4) 0.054(2) 0.120(3) -0.020(2) 0.011(3) -0.005(2)

loop_
_atom_type_symbol
_atom_type_description
_atom_type_scat_dispersion_real
_atom_type_scat_dispersion_imag
_atom_type_scat_source
C C 0.0033 0.0016 'International Tables Vol C Tables 4.2.6.8 and 6.1.1.4'
H H 0.0000 0.0000 'International Tables Vol C Tables 4.2.6.8 and 6.1.1.4'
N N 0.0061 0.0033 'International Tables Vol C Tables 4.2.6.8 and 6.1.1.4'
O O 0.0106 0.0060 'International Tables Vol C Tables 4.2.6.8 and 6.1.1.4'

loop_
_geom_angle_atom_site_label_1
_geom_angle_atom_site_label_2
_geom_angle_atom_site_label_3
_geom_angle
C16 O2 C9 105.71(15)
C16 O3 C17 115.42(18)
C8 N1 C11 111.62(17)
C8 N1 C7 122.7(2)
C11 N1 C7 125.49(18)
C16 N2 N3 102.75(16)
C19 O5 C20 115.0(2)
C19 N3 N2 125.16(17)
C19 N3 C9 122.17(17)
N2 N3 C9 111.75(16)
C15 C10 C11 120.8(2)
C15 C10 C9 131.10(19)
C11 C10 C9 108.04(19)
C12 C11 C10 120.9(2)
C12 C11 N1 129.0(2)
C10 C11 N1 110.10(18)
O4 C19 O5 126.2(2)
O4 C19 N3 121.80(19)
O5 C19 N3 111.97(19)
N2 C16 O3 128.67(19)
N2 C16 O2 118.87(18)
O3 C16 O2 112.45(18)
O2 C9 N3 100.90(15)
O2 C9 C10 112.84(17)
N3 C9 C10 117.55(17)
O2 C9 C8 108.31(16)
N3 C9 C8 113.74(18)
C10 C9 C8 103.50(16)
O1 C8 N1 128.4(2)
O1 C8 C9 124.8(2)
N1 C8 C9 106.72(19)
N1 C7 C6 112.16(17)
N1 C7 H7A 109.2
C6 C7 H7A 109.2
N1 C7 H7B 109.2
C6 C7 H7B 109.2
H7A C7 H7B 107.9
C1 C6 C5 119.2(2)
C1 C6 C7 121.3(2)
C5 C6 C7 119.5(2)
C10 C15 C14 118.7(2)
C10 C15 H15 120.6
C14 C15 H15 120.6
C11 C12 C13 117.4(2)
C11 C12 H12 121.3
C13 C12 H12 121.3
C14 C13 C12 122.1(2)
C14 C13 H13 119.0
C12 C13 H13 119.0
O3 C17 C18 107.1(2)
O3 C17 H17A 110.3
C18 C17 H17A 110.3
O3 C17 H17B 110.3
C18 C17 H17B 110.3
H17A C17 H17B 108.5
C4 C5 C6 120.5(3)
C4 C5 H5 119.7
C6 C5 H5 119.7
C13 C14 C15 120.1(2)
C13 C14 H14 120.0
C15 C14 H14 120.0
C6 C1 C2 119.9(3)
C6 C1 H1 120.0
C2 C1 H1 120.0
C17 C18 H18A 109.5
C17 C18 H18B 109.5
H18A C18 H18B 109.5
C17 C18 H18C 109.5
H18A C18 H18C 109.5
H18B C18 H18C 109.5
C3 C4 C5 120.0(3)
C3 C4 H4 120.0
C5 C4 H4 120.0
O5 C20 C21 108.9(3)
O5 C20 H20A 109.9
C21 C20 H20A 109.9
O5 C20 H20B 109.9
C21 C20 H20B 109.9
H20A C20 H20B 108.3
C4 C3 C2 120.3(3)
C4 C3 H3 119.9
C2 C3 H3 119.9
C3 C2 C1 120.0(3)
C3 C2 H2 120.0
C1 C2 H2 120.0
C20 C21 H21A 109.5
C20 C21 H21B 109.5
H21A C21 H21B 109.5
C20 C21 H21C 109.5
H21A C21 H21C 109.5
H21B C21 H21C 109.5

loop_
_geom_bond_atom_site_label_1
_geom_bond_atom_site_label_2
_geom_bond_distance
O2 C16 1.354(2)
O2 C9 1.447(2)
O3 C16 1.318(3)
O3 C17 1.470(3)
N1 C8 1.361(3)
N1 C11 1.410(3)
N1 C7 1.472(3)
N2 C16 1.267(3)
N2 N3 1.410(2)
O5 C19 1.338(2)
O5 C20 1.446(3)
O4 C19 1.207(3)
N3 C19 1.345(3)
N3 C9 1.458(2)
O1 C8 1.200(3)
C10 C15 1.366(3)
C10 C11 1.400(3)
C10 C9 1.487(3)
C11 C12 1.379(3)
C9 C8 1.560(3)
C7 C6 1.503(3)
C7 H7A 0.9700
C7 H7B 0.9700
C6 C1 1.381(3)
C6 C5 1.383(4)
C15 C14 1.390(3)
C15 H15 0.9300
C12 C13 1.387(4)
C12 H12 0.9300
C13 C14 1.377(3)
C13 H13 0.9300
C17 C18 1.480(4)
C17 H17A 0.9700
C17 H17B 0.9700
C5 C4 1.382(4)
C5 H5 0.9300
C14 H14 0.9300
C1 C2 1.394(4)
C1 H1 0.9300
C18 H18A 0.9600
C18 H18B 0.9600
C18 H18C 0.9600
C4 C3 1.368(5)
C4 H4 0.9300
C20 C21 1.461(4)
C20 H20A 0.9700
C20 H20B 0.9700
C3 C2 1.371(5)
C3 H3 0.9300
C2 H2 0.9300
C21 H21A 0.9600
C21 H21B 0.9600
C21 H21C 0.9600
